data_4113555
loop_
_publ_author_name
'Hui Cao'
'Judith Flippen-Anderson'
'James M. Cook'

_publ_section_title
;
 The Synthesis of a Dicyclopenta[a,e]pentalene via a Molybdenum
 Hexacarbonyl-Mediated Tandem Allenic Pauson-Khand Reaction1
;
_journal_name_full 'Journal of the American Chemical Society'
_journal_page_first 3230
_journal_page_last 3231
_journal_paper_doi 10.1021/ja021159+
_journal_volume 125
_journal_year 2003
_chemical_formula_sum 'C39 H56 O4 Si2'
_chemical_formula_weight 645.02
_chemical_name_systematic
;
 ?
;
_space_group_IT_number 2
_symmetry_cell_setting triclinic
_symmetry_space_group_name_Hall '-P 1'
_symmetry_space_group_name_H-M 'P -1'
_atom_sites_solution_hydrogens geom
_atom_sites_solution_primary direct
_atom_sites_solution_secondary difmap
_audit_creation_method SHELXL-97
_cell_angle_alpha 105.0370(10)
_cell_angle_beta 102.0660(10)
_cell_angle_gamma 95.0260(10)
_cell_formula_units_Z 4
_cell_length_a 14.43580(10)
_cell_length_b 16.47100(10)
_cell_length_c 17.15210(10)
_cell_measurement_temperature 293(2)
_cell_volume 3807.94(5)
_computing_cell_refinement 'Bruker SMART'
_computing_data_collection 'Bruker SMART'
_computing_data_reduction 'Bruker SHELXTL'
_computing_molecular_graphics 'Bruker SHELXTL'
_computing_publication_material 'Bruker SHELXTL'
_computing_structure_refinement 'SHELXL-97 (Sheldrick, 1997)'
_computing_structure_solution 'SHELXS-97 (Sheldrick, 1990)'
_diffrn_ambient_temperature 293(2)
_diffrn_measured_fraction_theta_full 0.902
_diffrn_measured_fraction_theta_max 0.902
_diffrn_measurement_device_type 'CCD area detector'
_diffrn_measurement_method 'phi and omega scans'
_diffrn_radiation_monochromator graphite
_diffrn_radiation_source 'fine-focus sealed tube'
_diffrn_radiation_type CuK\a
_diffrn_radiation_wavelength 1.54178
_diffrn_reflns_av_R_equivalents 0.0326
_diffrn_reflns_av_sigmaI/netI 0.0335
_diffrn_reflns_limit_h_max 17
_diffrn_reflns_limit_h_min -17
_diffrn_reflns_limit_k_max 18
_diffrn_reflns_limit_k_min -19
_diffrn_reflns_limit_l_max 20
_diffrn_reflns_limit_l_min -20
_diffrn_reflns_number 23416
_diffrn_reflns_theta_full 67.14
_diffrn_reflns_theta_max 67.14
_diffrn_reflns_theta_min 2.75
_exptl_absorpt_coefficient_mu 1.124
_exptl_absorpt_correction_type none
_exptl_crystal_density_diffrn 1.125
_exptl_crystal_F_000 1400
_refine_diff_density_max 0.491
_refine_diff_density_min -0.546
_refine_diff_density_rms 0.070
_refine_ls_extinction_coef 0.0069(5)
_refine_ls_extinction_expression Fc^*^=kFc[1+0.001xFc^2^\l^3^/sin(2\q)]^-1/4^
_refine_ls_extinction_method SHELXL
_refine_ls_goodness_of_fit_ref 0.892
_refine_ls_hydrogen_treatment mixed
_refine_ls_matrix_type full
_refine_ls_number_parameters 840
_refine_ls_number_reflns 12291
_refine_ls_number_restraints 0
_refine_ls_restrained_S_all 0.892
_refine_ls_R_factor_all 0.0735
_refine_ls_R_factor_gt 0.0657
_refine_ls_shift/su_max 0.169
_refine_ls_shift/su_mean 0.005
_refine_ls_structure_factor_coef Fsqd
_refine_ls_weighting_details 'calc w=1/[\s^2^(Fo^2^)+(0.1825P)^2^+0.2589P] where P=(Fo^2^+2Fc^2^)/3'
_refine_ls_weighting_scheme calc
_refine_ls_wR_factor_gt 0.1948
_refine_ls_wR_factor_ref 0.2078
_reflns_number_gt 9867
_reflns_number_total 12291
_reflns_threshold_expression >2sigma(I)
_cod_data_source_file ja0211592B_1.cif
_cod_data_source_block 8c
_cod_original_cell_volume 3807.94(4)
_cod_database_code 4113555

loop_
_symmetry_equiv_pos_as_xyz
'x, y, z'
'-x, -y, -z'

loop_
_atom_site_label
_atom_site_type_symbol
_atom_site_fract_x
_atom_site_fract_y
_atom_site_fract_z
_atom_site_U_iso_or_equiv
_atom_site_adp_type
_atom_site_occupancy
_atom_site_symmetry_multiplicity
_atom_site_calc_flag
_atom_site_refinement_flags
_atom_site_disorder_assembly
_atom_site_disorder_group
C1 C 0.95579(15) 0.32953(12) 0.31758(12) 0.0514(4) Uani 1 1 d . . .
O1 O 0.87329(10) 0.30196(9) 0.34422(9) 0.0583(4) Uani 1 1 d . . .
C2 C 1.04700(15) 0.31180(13) 0.36782(12) 0.0532(5) Uani 1 1 d . . .
C3 C 1.09205(16) 0.24448(15) 0.37693(14) 0.0610(5) Uani 1 1 d . . .
C4 C 1.18579(18) 0.28237(19) 0.43913(18) 0.0755(7) Uani 1 1 d . . .
O4 O 1.24851(16) 0.24356(17) 0.4616(2) 0.1168(9) Uani 1 1 d . . .
C5 C 1.19157(18) 0.37848(17) 0.47077(15) 0.0712(6) Uani 1 1 d . . .
H5A H 1.1939 0.3965 0.5298 0.085 Uiso 1 1 calc R . .
H5B H 1.2472 0.4078 0.4607 0.085 Uiso 1 1 calc R . .
C6 C 1.10118(16) 0.39383(14) 0.42065(12) 0.0588(5) Uani 1 1 d . . .
C7 C 1.05806(17) 0.45964(13) 0.41242(12) 0.0586(5) Uani 1 1 d . . .
H7A H 1.0823 0.5159 0.4423 0.070 Uiso 1 1 calc R . .
C8 C 0.96497(16) 0.43139(13) 0.34855(12) 0.0534(5) Uani 1 1 d . . .
O8 O 0.88395(12) 0.44537(9) 0.38354(9) 0.0606(4) Uani 1 1 d . . .
C9 C 0.95649(16) 0.45377(13) 0.26798(12) 0.0546(5) Uani 1 1 d . . .
C10 C 0.95662(17) 0.50904(14) 0.22065(13) 0.0593(5) Uani 1 1 d . . .
C11 C 0.9354(2) 0.43210(15) 0.13984(14) 0.0710(6) Uani 1 1 d . . .
H11A H 0.8730 0.4262 0.1026 0.085 Uiso 1 1 calc R . .
H11B H 0.9859 0.4280 0.1102 0.085 Uiso 1 1 calc R . .
C12 C 0.93968(18) 0.37751(14) 0.20075(12) 0.0601(5) Uani 1 1 d . . .
C13 C 0.94009(17) 0.30624(14) 0.22347(12) 0.0584(5) Uani 1 1 d . . .
H13A H 0.9321 0.2515 0.1879 0.070 Uiso 1 1 calc R . .
C14 C 0.81725(17) 0.36876(15) 0.34617(14) 0.0607(5) Uani 1 1 d . . .
H14A H 0.7851 0.3670 0.2893 0.073 Uiso 1 1 calc R . .
C1' C 0.74457(18) 0.36547(17) 0.39643(15) 0.0697(6) Uani 1 1 d . . .
C2' C 0.6765(2) 0.4185(2) 0.3928(2) 0.0914(9) Uani 1 1 d . . .
H2'A H 0.6760 0.4535 0.3580 0.110 Uiso 1 1 calc R . .
C3' C 0.6096(2) 0.4214(3) 0.4386(3) 0.1174(14) Uani 1 1 d . . .
H3'A H 0.5655 0.4591 0.4356 0.141 Uiso 1 1 calc R . .
C4' C 0.6068(3) 0.3704(3) 0.4880(3) 0.1234(16) Uani 1 1 d . . .
O4' O 0.5395(3) 0.3723(3) 0.5334(3) 0.234(3) Uani 1 1 d . . .
C5' C 0.6706(5) 0.3146(3) 0.4908(3) 0.1425(19) Uani 1 1 d . . .
H5'A H 0.6676 0.2775 0.5232 0.171 Uiso 1 1 calc R . .
C6' C 0.7413(3) 0.3123(3) 0.4448(3) 0.1104(12) Uani 1 1 d . . .
H6'A H 0.7855 0.2747 0.4476 0.132 Uiso 1 1 calc R . .
C7' C 0.4800(5) 0.3327(5) 0.5355(5) 0.230(4) Uani 1 1 d . . .
H7'A H 0.4466 0.3643 0.5732 0.346 Uiso 1 1 calc R . .
H7'B H 0.5007 0.2857 0.5543 0.346 Uiso 1 1 calc R . .
H7'C H 0.4379 0.3117 0.4810 0.346 Uiso 1 1 calc R . .
Si1 Si 0.97538(5) 0.62693(4) 0.24152(4) 0.05922(19) Uani 1 1 d . . .
C1A C 1.0462(2) 0.67228(17) 0.35285(16) 0.0766(7) Uani 1 1 d . . .
H1AA H 1.0982 0.6386 0.3608 0.092 Uiso 1 1 calc R . .
C1B C 0.9876(3) 0.66477(19) 0.41670(18) 0.0939(9) Uani 1 1 d . . .
H1BA H 1.0276 0.6883 0.4719 0.141 Uiso 1 1 calc R . .
H1BB H 0.9645 0.6060 0.4084 0.141 Uiso 1 1 calc R . .
H1BC H 0.9343 0.6953 0.4096 0.141 Uiso 1 1 calc R . .
C1C C 1.0931(3) 0.7645(2) 0.3738(2) 0.1066(11) Uani 1 1 d . . .
H1CA H 1.1283 0.7834 0.4309 0.160 Uiso 1 1 calc R . .
H1CB H 1.0445 0.7996 0.3649 0.160 Uiso 1 1 calc R . .
H1CC H 1.1360 0.7686 0.3386 0.160 Uiso 1 1 calc R . .
C1D C 0.8535(2) 0.6613(2) 0.2183(2) 0.0863(8) Uani 1 1 d . . .
H1DA H 0.8268 0.6347 0.1587 0.104 Uiso 1 1 calc R . .
C1E C 0.7815(3) 0.6288(3) 0.2608(3) 0.1263(14) Uani 1 1 d . . .
H1EA H 0.7220 0.6490 0.2455 0.189 Uiso 1 1 calc R . .
H1EB H 0.8059 0.6490 0.3201 0.189 Uiso 1 1 calc R . .
H1EC H 0.7713 0.5677 0.2437 0.189 Uiso 1 1 calc R . .
C1F C 0.8573(3) 0.7563(3) 0.2300(3) 0.1229(14) Uani 1 1 d . . .
H1FA H 0.7933 0.7693 0.2169 0.184 Uiso 1 1 calc R . .
H1FB H 0.8928 0.7730 0.1938 0.184 Uiso 1 1 calc R . .
H1FC H 0.8881 0.7866 0.2867 0.184 Uiso 1 1 calc R . .
C1G C 1.0447(2) 0.65547(18) 0.16844(18) 0.0805(7) Uani 1 1 d . . .
H1GA H 1.0566 0.7177 0.1831 0.097 Uiso 1 1 calc R . .
C1H C 0.9877(4) 0.6238(2) 0.0773(2) 0.1168(14) Uani 1 1 d . . .
H1HA H 1.0258 0.6398 0.0425 0.175 Uiso 1 1 calc R . .
H1HB H 0.9300 0.6487 0.0710 0.175 Uiso 1 1 calc R . .
H1HC H 0.9718 0.5630 0.0613 0.175 Uiso 1 1 calc R . .
C1I C 1.1421(3) 0.6253(3) 0.1798(4) 0.1359(18) Uani 1 1 d . . .
H1IA H 1.1757 0.6414 0.1420 0.204 Uiso 1 1 calc R . .
H1IB H 1.1334 0.5646 0.1685 0.204 Uiso 1 1 calc R . .
H1IC H 1.1787 0.6511 0.2359 0.204 Uiso 1 1 calc R . .
Si2 Si 1.06194(5) 0.12554(4) 0.32967(4) 0.0655(2) Uani 1 1 d . . .
C2A C 0.9274(2) 0.09515(16) 0.28631(18) 0.0751(7) Uani 1 1 d . . .
H2AA H 0.9078 0.1337 0.2531 0.090 Uiso 1 1 calc R . .
C2B C 0.8717(2) 0.1090(2) 0.3541(2) 0.0936(9) Uani 1 1 d . . .
H2BA H 0.8044 0.0929 0.3290 0.140 Uiso 1 1 calc R . .
H2BB H 0.8842 0.1680 0.3855 0.140 Uiso 1 1 calc R . .
H2BC H 0.8916 0.0750 0.3905 0.140 Uiso 1 1 calc R . .
C2C C 0.8968(3) 0.0040(2) 0.2270(2) 0.1097(11) Uani 1 1 d . . .
H2CA H 0.8283 -0.0071 0.2074 0.165 Uiso 1 1 calc R . .
H2CB H 0.9177 -0.0361 0.2561 0.165 Uiso 1 1 calc R . .
H2CC H 0.9255 -0.0014 0.1805 0.165 Uiso 1 1 calc R . .
C2D C 1.1104(3) 0.07347(19) 0.4126(2) 0.0864(8) Uani 1 1 d . . .
H2DA H 1.1801 0.0891 0.4249 0.104 Uiso 1 1 calc R . .
C2E C 1.0944(4) -0.0204(2) 0.3842(3) 0.1199(13) Uani 1 1 d . . .
H2EA H 1.1218 -0.0421 0.4293 0.180 Uiso 1 1 calc R . .
H2EB H 1.1242 -0.0395 0.3390 0.180 Uiso 1 1 calc R . .
H2EC H 1.0269 -0.0406 0.3658 0.180 Uiso 1 1 calc R . .
C2F C 1.0849(3) 0.1080(2) 0.4960(2) 0.0960(9) Uani 1 1 d . . .
H2FA H 1.1133 0.0786 0.5343 0.144 Uiso 1 1 calc R . .
H2FB H 1.0166 0.0994 0.4881 0.144 Uiso 1 1 calc R . .
H2FC H 1.1089 0.1677 0.5179 0.144 Uiso 1 1 calc R . .
C2G C 1.1253(3) 0.0944(2) 0.2426(2) 0.0919(9) Uani 1 1 d . . .
H2GA H 1.1142 0.0321 0.2232 0.110 Uiso 1 1 calc R . .
C2H C 1.0829(4) 0.1251(3) 0.1675(3) 0.1292(16) Uani 1 1 d . . .
H2HA H 1.1170 0.1075 0.1251 0.194 Uiso 1 1 calc R . .
H2HB H 1.0888 0.1860 0.1844 0.194 Uiso 1 1 calc R . .
H2HC H 1.0165 0.1011 0.1462 0.194 Uiso 1 1 calc R . .
C2I C 1.2342(3) 0.1212(3) 0.2710(3) 0.1284(15) Uani 1 1 d . . .
H2IA H 1.2622 0.1031 0.2245 0.193 Uiso 1 1 calc R . .
H2IB H 1.2600 0.0953 0.3133 0.193 Uiso 1 1 calc R . .
H2IC H 1.2485 0.1819 0.2931 0.193 Uiso 1 1 calc R . .
C21 C 0.50702(16) 0.80619(13) -0.17161(13) 0.0561(5) Uani 1 1 d . . .
O21 O 0.42564(11) 0.77302(9) -0.14779(10) 0.0600(4) Uani 1 1 d . . .
C22 C 0.59893(15) 0.79860(14) -0.11484(13) 0.0557(5) Uani 1 1 d . . .
C23 C 0.64931(16) 0.73704(15) -0.09703(15) 0.0606(5) Uani 1 1 d . . .
C24 C 0.73767(18) 0.78355(19) -0.03123(18) 0.0755(7) Uani 1 1 d . . .
O24 O 0.80302(15) 0.75219(16) 0.00044(18) 0.1121(8) Uani 1 1 d . . .
C25 C 0.73449(18) 0.87847(18) -0.00827(16) 0.0725(6) Uani 1 1 d . . .
H25A H 0.7326 0.9003 0.0495 0.087 Uiso 1 1 calc R . .
H25B H 0.7894 0.9092 -0.0180 0.087 Uiso 1 1 calc R . .
C26 C 0.64331(16) 0.88474(15) -0.06543(13) 0.0594(5) Uani 1 1 d . . .
C27 C 0.59326(18) 0.94451(14) -0.08084(13) 0.0620(5) Uani 1 1 d . . .
H27A H 0.6109 1.0023 -0.0537 0.074 Uiso 1 1 calc R . .
C28 C 0.50389(17) 0.90623(13) -0.14824(13) 0.0572(5) Uani 1 1 d . . .
O28 O 0.41933(12) 0.91495(10) -0.11775(10) 0.0654(4) Uani 1 1 d . . .
C29 C 0.49921(18) 0.92389(15) -0.23099(14) 0.0642(6) Uani 1 1 d . . .
C30 C 0.4996(2) 0.97515(17) -0.28189(15) 0.0705(6) Uani 1 1 d . A .
C31 C 0.4964(3) 0.89535(18) -0.35737(16) 0.0885(9) Uani 1 1 d . . .
H31A H 0.4380 0.8819 -0.4012 0.106 Uiso 1 1 calc R . .
H31B H 0.5531 0.8951 -0.3795 0.106 Uiso 1 1 calc R . .
C32 C 0.4971(2) 0.84621(16) -0.29227(14) 0.0728(7) Uani 1 1 d . . .
C33 C 0.5014(2) 0.77828(15) -0.26457(14) 0.0688(6) Uani 1 1 d . . .
H33A H 0.5010 0.7231 -0.2964 0.083 Uiso 1 1 calc R . .
C34 C 0.36125(17) 0.83316(15) -0.14918(15) 0.0639(5) Uani 1 1 d . . .
H34A H 0.3248 0.8253 -0.2063 0.077 Uiso 1 1 calc R . .
C11' C 0.29418(16) 0.82602(15) -0.09453(15) 0.0639(5) Uani 1 1 d . . .
C12' C 0.23289(18) 0.88412(17) -0.08139(19) 0.0749(7) Uani 1 1 d . . .
H12A H 0.2331 0.9273 -0.1072 0.090 Uiso 1 1 calc R . .
C13' C 0.17002(19) 0.88033(18) -0.0304(2) 0.0806(7) Uani 1 1 d . . .
H13B H 0.1296 0.9210 -0.0218 0.097 Uiso 1 1 calc R . .
C14' C 0.16808(19) 0.81622(18) 0.00703(18) 0.0767(7) Uani 1 1 d . . .
O14' O 0.10873(17) 0.80538(16) 0.05733(16) 0.1031(7) Uani 1 1 d . . .
C15' C 0.2286(2) 0.7572(2) -0.0065(2) 0.0887(8) Uani 1 1 d . . .
H15A H 0.2276 0.7134 0.0184 0.106 Uiso 1 1 calc R . .
C16' C 0.2907(2) 0.7619(2) -0.05621(19) 0.0826(7) Uani 1 1 d . . .
H16A H 0.3312 0.7212 -0.0644 0.099 Uiso 1 1 calc R . .
C17' C 0.0368(3) 0.8552(3) 0.0655(3) 0.1308(15) Uani 1 1 d . . .
H17A H 0.0015 0.8393 0.1022 0.196 Uiso 1 1 calc R . .
H17B H -0.0055 0.8469 0.0120 0.196 Uiso 1 1 calc R . .
H17C H 0.0648 0.9140 0.0881 0.196 Uiso 1 1 calc R . .
Si1' Si 0.50575(5) 1.09095(5) -0.27399(5) 0.0712(2) Uani 1 1 d . . .
C11A C 0.6196(3) 1.1266(3) -0.3034(2) 0.1049(10) Uani 1 1 d . A .
H11C H 0.6210 1.1879 -0.2954 0.126 Uiso 1 1 calc R . .
C11B C 0.6208(5) 1.0911(5) -0.3922(4) 0.198(3) Uani 1 1 d . . .
H11D H 0.6804 1.1129 -0.4012 0.298 Uiso 1 1 calc R A .
H11E H 0.5687 1.1073 -0.4269 0.298 Uiso 1 1 calc R . .
H11F H 0.6141 1.0302 -0.4059 0.298 Uiso 1 1 calc R . .
C11C C 0.7091(3) 1.1190(3) -0.2427(3) 0.1307(15) Uani 1 1 d . . .
H11G H 0.7648 1.1377 -0.2594 0.196 Uiso 1 1 calc R A .
H11H H 0.7087 1.0608 -0.2424 0.196 Uiso 1 1 calc R . .
H11I H 0.7105 1.1537 -0.1879 0.196 Uiso 1 1 calc R . .
C11D C 0.3938(7) 1.0999(6) -0.3506(8) 0.147(5) Uani 0.775(10) 1 d P A 1
H12D H 0.4209 1.0840 -0.3993 0.176 Uiso 0.775(10) 1 calc PR A 1
C11E C 0.3862(6) 1.1907(5) -0.3548(6) 0.196(5) Uani 0.775(10) 1 d P A 1
H11T H 0.3290 1.1907 -0.3952 0.294 Uiso 0.775(10) 1 calc PR A 1
H11U H 0.4411 1.2127 -0.3705 0.294 Uiso 0.775(10) 1 calc PR A 1
H11V H 0.3836 1.2258 -0.3012 0.294 Uiso 0.775(10) 1 calc PR A 1
C11F C 0.3211(7) 1.0384(10) -0.3803(13) 0.300(13) Uani 0.775(10) 1 d P A 1
H11W H 0.2715 1.0546 -0.4175 0.451 Uiso 0.775(10) 1 calc PR A 1
H11X H 0.2969 1.0275 -0.3353 0.451 Uiso 0.775(10) 1 calc PR A 1
H11Y H 0.3414 0.9879 -0.4099 0.451 Uiso 0.775(10) 1 calc PR A 1
C11X C 0.416(2) 1.123(2) -0.3392(19) 0.095(8) Uani 0.225(10) 1 d P A 2
H12E H 0.4283 1.1838 -0.3345 0.115 Uiso 0.225(10) 1 calc PR A 2
C11J C 0.3867(19) 1.0629(18) -0.4367(11) 0.155(12) Uani 0.225(10) 1 d P A 2
H11Q H 0.3294 1.0779 -0.4659 0.233 Uiso 0.225(10) 1 calc PR A 2
H11R H 0.3757 1.0042 -0.4379 0.233 Uiso 0.225(10) 1 calc PR A 2
H11S H 0.4378 1.0718 -0.4629 0.233 Uiso 0.225(10) 1 calc PR A 2
C11K C 0.311(2) 1.095(3) -0.318(3) 0.181(16) Uani 0.225(10) 1 d P A 2
H11Z H 0.2593 1.1045 -0.3582 0.272 Uiso 0.225(10) 1 calc PR A 2
H12B H 0.3101 1.1280 -0.2634 0.272 Uiso 0.225(10) 1 calc PR A 2
H12C H 0.3041 1.0355 -0.3206 0.272 Uiso 0.225(10) 1 calc PR A 2
C11G C 0.5156(3) 1.1514(2) -0.1620(2) 0.0935(9) Uani 1 1 d . A .
H11P H 0.5712 1.1347 -0.1296 0.112 Uiso 1 1 calc R . .
C11H C 0.5393(4) 1.2488(2) -0.1446(3) 0.1221(13) Uani 1 1 d . . .
H11J H 0.5439 1.2761 -0.0870 0.183 Uiso 1 1 calc R A .
H11K H 0.4895 1.2685 -0.1784 0.183 Uiso 1 1 calc R . .
H11L H 0.5992 1.2622 -0.1578 0.183 Uiso 1 1 calc R . .
C11I C 0.4329(4) 1.1292(3) -0.1270(3) 0.1356(18) Uani 1 1 d . . .
H11M H 0.4443 1.1626 -0.0701 0.203 Uiso 1 1 calc R A .
H11N H 0.4264 1.0699 -0.1298 0.203 Uiso 1 1 calc R . .
H11O H 0.3751 1.1408 -0.1587 0.203 Uiso 1 1 calc R . .
Si2' Si 0.63101(5) 0.61652(4) -0.13709(5) 0.0655(2) Uani 1 1 d . . .
C21A C 0.5013(2) 0.57371(16) -0.19344(17) 0.0725(6) Uani 1 1 d . . .
H21H H 0.4817 0.6095 -0.2298 0.087 Uiso 1 1 calc R . .
C21B C 0.4339(2) 0.5810(2) -0.1352(2) 0.0858(8) Uani 1 1 d . . .
H21I H 0.3695 0.5587 -0.1671 0.129 Uiso 1 1 calc R . .
H21J H 0.4371 0.6397 -0.1056 0.129 Uiso 1 1 calc R . .
H21K H 0.4526 0.5493 -0.0963 0.129 Uiso 1 1 calc R . .
C21C C 0.4862(3) 0.4823(2) -0.2500(2) 0.1016(10) Uani 1 1 d . . .
H21L H 0.4194 0.4647 -0.2767 0.152 Uiso 1 1 calc R . .
H21M H 0.5076 0.4452 -0.2173 0.152 Uiso 1 1 calc R . .
H21N H 0.5223 0.4799 -0.2915 0.152 Uiso 1 1 calc R . .
C21D C 0.7087(2) 0.5850(2) -0.2124(2) 0.0920(9) Uani 1 1 d . . .
H21A H 0.6999 0.5228 -0.2302 0.110 Uiso 1 1 calc R . .
C21E C 0.6762(4) 0.6134(3) -0.2917(3) 0.1415(18) Uani 1 1 d . . .
H21B H 0.7168 0.5958 -0.3287 0.212 Uiso 1 1 calc R . .
H21C H 0.6803 0.6741 -0.2767 0.212 Uiso 1 1 calc R . .
H21D H 0.6111 0.5878 -0.3188 0.212 Uiso 1 1 calc R . .
C21F C 0.8155(3) 0.6150(3) -0.1748(4) 0.1360(17) Uani 1 1 d . . .
H21E H 0.8503 0.5962 -0.2165 0.204 Uiso 1 1 calc R . .
H21F H 0.8363 0.5916 -0.1295 0.204 Uiso 1 1 calc R . .
H21G H 0.8272 0.6759 -0.1548 0.204 Uiso 1 1 calc R . .
C21G C 0.6730(2) 0.5768(2) -0.0431(2) 0.0852(8) Uani 1 1 d . . .
H21O H 0.7422 0.5962 -0.0238 0.102 Uiso 1 1 calc R . .
C21H C 0.6310(3) 0.6133(2) 0.0301(2) 0.1017(10) Uani 1 1 d . . .
H21P H 0.6560 0.5904 0.0749 0.153 Uiso 1 1 calc R . .
H21Q H 0.5625 0.5986 0.0136 0.153 Uiso 1 1 calc R . .
H21R H 0.6479 0.6741 0.0481 0.153 Uiso 1 1 calc R . .
C21I C 0.6601(3) 0.4788(2) -0.0649(3) 0.1143(13) Uani 1 1 d . . .
H21S H 0.6829 0.4621 -0.0155 0.172 Uiso 1 1 calc R . .
H21T H 0.6959 0.4571 -0.1050 0.172 Uiso 1 1 calc R . .
H21U H 0.5935 0.4562 -0.0877 0.172 Uiso 1 1 calc R . .

loop_
_atom_site_aniso_label
_atom_site_aniso_U_11
_atom_site_aniso_U_22
_atom_site_aniso_U_33
_atom_site_aniso_U_23
_atom_site_aniso_U_13
_atom_site_aniso_U_12
C1 0.0608(11) 0.0414(10) 0.0482(9) 0.0100(7) 0.0121(8) -0.0009(9)
O1 0.0612(8) 0.0503(8) 0.0617(8) 0.0169(6) 0.0143(6) -0.0023(7)
C2 0.0605(11) 0.0492(11) 0.0498(9) 0.0153(8) 0.0150(8) 0.0004(10)
C3 0.0628(12) 0.0567(13) 0.0655(12) 0.0227(10) 0.0154(10) 0.0036(10)
C4 0.0617(13) 0.0808(18) 0.0861(16) 0.0372(14) 0.0088(12) 0.0021(13)
O4 0.0753(12) 0.1007(18) 0.165(2) 0.0532(16) -0.0109(14) 0.0115(12)
C5 0.0665(13) 0.0732(16) 0.0673(13) 0.0233(11) 0.0053(11) -0.0073(12)
C6 0.0661(12) 0.0556(12) 0.0493(10) 0.0143(9) 0.0102(9) -0.0087(11)
C7 0.0768(13) 0.0457(11) 0.0470(10) 0.0093(8) 0.0130(9) -0.0070(11)
C8 0.0699(12) 0.0423(10) 0.0466(9) 0.0105(8) 0.0163(9) 0.0015(9)
O8 0.0743(9) 0.0498(8) 0.0574(8) 0.0100(6) 0.0245(7) 0.0031(7)
C9 0.0693(12) 0.0460(11) 0.0475(9) 0.0119(8) 0.0156(9) 0.0038(10)
C10 0.0749(13) 0.0530(12) 0.0525(10) 0.0164(9) 0.0201(9) 0.0077(11)
C11 0.1032(18) 0.0591(13) 0.0493(10) 0.0159(9) 0.0168(11) 0.0074(13)
C12 0.0801(14) 0.0506(12) 0.0460(9) 0.0107(8) 0.0137(9) 0.0046(11)
C13 0.0739(13) 0.0463(11) 0.0480(10) 0.0066(8) 0.0108(9) 0.0023(10)
C14 0.0666(12) 0.0552(12) 0.0578(11) 0.0138(9) 0.0139(10) 0.0057(11)
C1' 0.0655(13) 0.0672(15) 0.0680(13) 0.0097(11) 0.0163(11) -0.0048(12)
C2' 0.0692(15) 0.106(2) 0.0930(19) 0.0183(17) 0.0183(14) 0.0163(16)
C3' 0.0703(17) 0.147(4) 0.120(3) 0.006(3) 0.0333(19) 0.008(2)
C4' 0.094(2) 0.118(3) 0.134(3) -0.022(3) 0.062(2) -0.020(2)
O4' 0.172(3) 0.266(5) 0.215(4) -0.057(4) 0.144(3) -0.077(4)
C5' 0.202(5) 0.117(3) 0.127(3) 0.032(3) 0.100(4) -0.015(4)
C6' 0.132(3) 0.108(3) 0.122(3) 0.048(2) 0.075(2) 0.026(2)
C7' 0.187(6) 0.220(7) 0.248(8) -0.052(6) 0.164(6) -0.073(5)
Si1 0.0768(4) 0.0501(3) 0.0578(3) 0.0202(2) 0.0258(3) 0.0086(3)
C1A 0.1003(18) 0.0598(14) 0.0659(13) 0.0176(11) 0.0178(13) -0.0016(14)
C1B 0.142(3) 0.0692(17) 0.0715(15) 0.0134(13) 0.0413(17) 0.0054(18)
C1C 0.141(3) 0.0718(19) 0.091(2) 0.0182(15) 0.017(2) -0.023(2)
C1D 0.0908(18) 0.0813(19) 0.0928(18) 0.0254(15) 0.0284(15) 0.0265(16)
C1E 0.092(2) 0.129(3) 0.178(4) 0.058(3) 0.057(3) 0.019(2)
C1F 0.132(3) 0.099(3) 0.161(4) 0.049(3) 0.053(3) 0.056(2)
C1G 0.112(2) 0.0628(15) 0.0870(17) 0.0319(13) 0.0517(16) 0.0176(15)
C1H 0.195(4) 0.095(2) 0.0756(18) 0.0314(16) 0.061(2) 0.012(3)
C1I 0.138(3) 0.119(3) 0.203(5) 0.072(3) 0.114(4) 0.038(3)
Si2 0.0776(4) 0.0510(4) 0.0765(4) 0.0241(3) 0.0283(3) 0.0127(3)
C2A 0.0864(16) 0.0528(13) 0.0844(16) 0.0237(11) 0.0153(13) 0.0016(12)
C2B 0.0841(17) 0.084(2) 0.125(3) 0.0457(19) 0.0371(18) 0.0052(16)
C2C 0.128(3) 0.0627(18) 0.116(3) 0.0179(17) 0.000(2) -0.0076(19)
C2D 0.106(2) 0.0731(18) 0.099(2) 0.0415(15) 0.0355(17) 0.0346(16)
C2E 0.172(4) 0.080(2) 0.133(3) 0.052(2) 0.057(3) 0.039(2)
C2F 0.125(3) 0.090(2) 0.0887(19) 0.0420(16) 0.0330(18) 0.0297(19)
C2G 0.121(2) 0.0731(17) 0.104(2) 0.0342(15) 0.0585(19) 0.0287(17)
C2H 0.178(4) 0.145(4) 0.113(3) 0.066(3) 0.086(3) 0.066(3)
C2I 0.117(3) 0.129(3) 0.177(4) 0.060(3) 0.089(3) 0.037(3)
C21 0.0662(12) 0.0454(11) 0.0545(10) 0.0136(8) 0.0128(9) 0.0026(10)
O21 0.0601(8) 0.0488(8) 0.0690(8) 0.0186(6) 0.0116(7) 0.0016(7)
C22 0.0606(11) 0.0530(12) 0.0547(10) 0.0168(9) 0.0180(9) 0.0002(10)
C23 0.0574(11) 0.0594(13) 0.0705(12) 0.0259(10) 0.0195(10) 0.0053(10)
C24 0.0622(13) 0.0777(17) 0.0895(17) 0.0343(14) 0.0142(12) 0.0041(13)
O24 0.0706(11) 0.0955(16) 0.159(2) 0.0481(15) -0.0095(13) 0.0108(11)
C25 0.0655(13) 0.0732(16) 0.0716(14) 0.0211(12) 0.0068(11) -0.0049(12)
C26 0.0639(12) 0.0551(12) 0.0563(11) 0.0155(9) 0.0138(9) -0.0036(10)
C27 0.0770(13) 0.0480(11) 0.0553(11) 0.0118(9) 0.0128(10) -0.0038(11)
C28 0.0705(12) 0.0446(11) 0.0548(10) 0.0144(8) 0.0137(9) 0.0027(10)
O28 0.0765(10) 0.0498(8) 0.0718(9) 0.0171(7) 0.0226(8) 0.0087(8)
C29 0.0809(14) 0.0545(12) 0.0551(11) 0.0183(9) 0.0111(10) 0.0043(11)
C30 0.0888(16) 0.0634(14) 0.0601(12) 0.0231(10) 0.0145(11) 0.0073(13)
C31 0.137(3) 0.0681(16) 0.0599(13) 0.0246(12) 0.0175(15) 0.0100(17)
C32 0.1025(18) 0.0572(13) 0.0534(11) 0.0158(10) 0.0111(12) 0.0035(13)
C33 0.0936(17) 0.0530(13) 0.0527(11) 0.0092(9) 0.0125(11) 0.0049(12)
C34 0.0668(12) 0.0545(13) 0.0655(12) 0.0175(10) 0.0060(10) 0.0061(11)
C11' 0.0561(11) 0.0581(13) 0.0681(12) 0.0124(10) 0.0041(10) 0.0019(10)
C12' 0.0653(13) 0.0594(14) 0.0985(18) 0.0258(13) 0.0143(13) 0.0048(12)
C13' 0.0620(13) 0.0662(16) 0.107(2) 0.0152(14) 0.0196(13) 0.0076(12)
C14' 0.0693(14) 0.0690(16) 0.0855(16) 0.0154(13) 0.0174(12) -0.0006(13)
O14' 0.0941(14) 0.1078(17) 0.1207(17) 0.0362(14) 0.0504(13) 0.0155(13)
C15' 0.097(2) 0.086(2) 0.100(2) 0.0427(16) 0.0370(17) 0.0217(17)
C16' 0.0877(17) 0.0819(18) 0.0945(18) 0.0385(15) 0.0343(15) 0.0278(15)
C17' 0.112(3) 0.137(4) 0.167(4) 0.043(3) 0.078(3) 0.032(3)
Si1' 0.0814(4) 0.0638(4) 0.0800(4) 0.0366(3) 0.0229(3) 0.0145(3)
C11A 0.119(3) 0.097(2) 0.112(2) 0.039(2) 0.049(2) 0.008(2)
C11B 0.219(7) 0.257(8) 0.160(5) 0.088(5) 0.105(5) 0.016(6)
C11C 0.094(2) 0.141(4) 0.155(4) 0.035(3) 0.035(2) 0.013(2)
C11D 0.113(6) 0.114(8) 0.199(9) 0.097(7) -0.049(5) -0.011(5)
C11E 0.185(7) 0.149(7) 0.262(10) 0.131(7) -0.032(6) 0.052(5)
C11F 0.105(6) 0.266(18) 0.52(3) 0.23(2) -0.082(13) -0.002(9)
C11X 0.088(14) 0.076(13) 0.109(13) 0.020(9) 0.015(12) -0.017(11)
C11J 0.16(2) 0.18(3) 0.081(11) 0.009(12) -0.035(12) 0.056(18)
C11K 0.104(17) 0.21(4) 0.25(4) 0.07(3) 0.07(2) 0.01(2)
C11G 0.120(2) 0.0720(18) 0.100(2) 0.0274(15) 0.0424(19) 0.0283(18)
C11H 0.157(4) 0.071(2) 0.140(3) 0.019(2) 0.052(3) 0.021(2)
C11I 0.206(5) 0.093(3) 0.155(4) 0.050(3) 0.117(4) 0.046(3)
Si2' 0.0678(4) 0.0552(4) 0.0862(4) 0.0305(3) 0.0318(3) 0.0128(3)
C21A 0.0806(15) 0.0557(13) 0.0838(15) 0.0250(11) 0.0207(13) 0.0055(12)
C21B 0.0721(15) 0.0749(18) 0.120(2) 0.0378(16) 0.0332(15) 0.0085(14)
C21C 0.117(3) 0.0640(17) 0.111(2) 0.0104(16) 0.024(2) 0.0018(18)
C21D 0.106(2) 0.0724(17) 0.125(2) 0.0398(17) 0.067(2) 0.0272(16)
C21E 0.185(5) 0.153(4) 0.143(4) 0.072(3) 0.111(4) 0.056(4)
C21F 0.099(2) 0.129(3) 0.210(5) 0.056(3) 0.088(3) 0.030(2)
C21G 0.0771(15) 0.0804(19) 0.113(2) 0.0508(17) 0.0245(15) 0.0187(14)
C21H 0.119(2) 0.110(3) 0.090(2) 0.0506(19) 0.0269(19) 0.018(2)
C21I 0.133(3) 0.092(2) 0.156(3) 0.074(2) 0.059(3) 0.042(2)

loop_
_atom_type_symbol
_atom_type_description
_atom_type_scat_dispersion_real
_atom_type_scat_dispersion_imag
_atom_type_scat_source
C C 0.0181 0.0091 'International Tables Vol C Tables 4.2.6.8 and 6.1.1.4'
H H 0.0000 0.0000 'International Tables Vol C Tables 4.2.6.8 and 6.1.1.4'
O O 0.0492 0.0322 'International Tables Vol C Tables 4.2.6.8 and 6.1.1.4'
Si Si 0.2541 0.3302 'International Tables Vol C Tables 4.2.6.8 and 6.1.1.4'

loop_
_geom_angle_atom_site_label_1
_geom_angle_atom_site_label_2
_geom_angle_atom_site_label_3
_geom_angle
O1 C1 C2 111.42(16)
O1 C1 C13 113.32(17)
C2 C1 C13 118.30(18)
O1 C1 C8 102.81(15)
C2 C1 C8 103.15(16)
C13 C1 C8 105.86(16)
C14 O1 C1 104.76(15)
C3 C2 C6 113.4(2)
C3 C2 C1 139.3(2)
C6 C2 C1 107.26(18)
C2 C3 C4 105.4(2)
C2 C3 Si2 134.59(18)
C4 C3 Si2 120.00(18)
O4 C4 C3 126.0(3)
O4 C4 C5 123.9(2)
C3 C4 C5 110.2(2)
C6 C5 C4 102.35(19)
C7 C6 C2 114.0(2)
C7 C6 C5 137.5(2)
C2 C6 C5 108.5(2)
C6 C7 C8 110.71(18)
O8 C8 C7 112.69(16)
O8 C8 C9 113.49(18)
C7 C8 C9 118.34(18)
O8 C8 C1 103.57(15)
C7 C8 C1 104.89(17)
C9 C8 C1 101.56(15)
C14 O8 C8 105.31(15)
C10 C9 C12 96.50(17)
C10 C9 C8 154.1(2)
C12 C9 C8 109.41(18)
C9 C10 C11 90.13(17)
C9 C10 Si1 135.70(16)
C11 C10 Si1 134.17(16)
C12 C11 C10 84.30(16)
C13 C12 C9 114.77(19)
C13 C12 C11 156.1(2)
C9 C12 C11 89.04(17)
C12 C13 C1 108.31(18)
O1 C14 O8 105.31(17)
O1 C14 C1' 112.79(19)
O8 C14 C1' 109.45(18)
C6' C1' C2' 118.0(3)
C6' C1' C14 123.8(3)
C2' C1' C14 118.2(3)
C3' C2' C1' 121.9(4)
C4' C3' C2' 120.7(4)
C3' C4' C5' 119.2(4)
C3' C4' O4' 121.1(5)
C5' C4' O4' 119.7(6)
C7' O4' C4' 138.5(6)
C4' C5' C6' 120.5(4)
C1' C6' C5' 119.6(4)
C10 Si1 C1G 108.92(11)
C10 Si1 C1A 106.56(11)
C1G Si1 C1A 110.59(14)
C10 Si1 C1D 107.64(13)
C1G Si1 C1D 108.31(14)
C1A Si1 C1D 114.66(14)
C1C C1A C1B 108.8(3)
C1C C1A Si1 113.8(2)
C1B C1A Si1 113.4(2)
C1F C1D C1E 111.2(3)
C1F C1D Si1 113.8(3)
C1E C1D Si1 115.1(2)
C1I C1G C1H 111.4(3)
C1I C1G Si1 111.7(2)
C1H C1G Si1 112.5(2)
C3 Si2 C2D 107.98(13)
C3 Si2 C2G 108.06(13)
C2D Si2 C2G 108.60(14)
C3 Si2 C2A 109.47(11)
C2D Si2 C2A 112.91(14)
C2G Si2 C2A 109.69(15)
C2B C2A C2C 110.3(3)
C2B C2A Si2 112.9(2)
C2C C2A Si2 113.9(2)
C2E C2D C2F 112.2(3)
C2E C2D Si2 114.4(3)
C2F C2D Si2 115.3(2)
C2I C2G C2H 111.0(3)
C2I C2G Si2 113.4(3)
C2H C2G Si2 112.6(2)
O21 C21 C22 110.74(17)
O21 C21 C33 114.89(18)
C22 C21 C33 116.6(2)
O21 C21 C28 103.43(17)
C22 C21 C28 103.74(17)
C33 C21 C28 105.77(17)
C34 O21 C21 106.12(16)
C23 C22 C26 114.0(2)
C23 C22 C21 139.0(2)
C26 C22 C21 106.99(19)
C22 C23 C24 105.4(2)
C22 C23 Si2' 134.58(18)
C24 C23 Si2' 120.02(18)
O24 C24 C23 126.7(3)
O24 C24 C25 123.3(3)
C23 C24 C25 110.0(2)
C26 C25 C24 102.8(2)
C27 C26 C22 114.2(2)
C27 C26 C25 138.0(2)
C22 C26 C25 107.8(2)
C26 C27 C28 110.52(19)
O28 C28 C27 111.98(18)
O28 C28 C29 115.44(19)
C27 C28 C29 117.00(19)
O28 C28 C21 103.85(16)
C27 C28 C21 104.56(18)
C29 C28 C21 101.78(17)
C28 O28 C34 106.23(17)
C30 C29 C32 96.6(2)
C30 C29 C28 154.3(2)
C32 C29 C28 109.0(2)
C29 C30 C31 90.1(2)
C29 C30 Si1' 138.3(2)
C31 C30 Si1' 131.57(18)
C32 C31 C30 83.81(18)
C33 C32 C29 115.2(2)
C33 C32 C31 155.1(2)
C29 C32 C31 89.5(2)
C32 C33 C21 108.2(2)
O21 C34 O28 105.97(18)
O21 C34 C11' 111.28(19)
O28 C34 C11' 109.30(19)
C12' C11' C16' 117.5(3)
C12' C11' C34 119.9(2)
C16' C11' C34 122.6(2)
C11' C12' C13' 121.7(3)
C14' C13' C12' 119.6(3)
O14' C14' C15' 116.2(3)
O14' C14' C13' 124.8(3)
C15' C14' C13' 119.0(3)
C14' O14' C17' 119.9(3)
C16' C15' C14' 120.9(3)
C15' C16' C11' 121.2(3)
C11X Si1' C30 118.4(10)
C11X Si1' C11G 110.0(10)
C30 Si1' C11G 108.38(12)
C11X Si1' C11D 13.2(12)
C30 Si1' C11D 105.4(3)
C11G Si1' C11D 114.9(4)
C11X Si1' C11A 103.5(10)
C30 Si1' C11A 108.16(16)
C11G Si1' C11A 107.93(17)
C11D Si1' C11A 111.8(4)
C11B C11A C11C 113.7(5)
C11B C11A Si1' 115.4(4)
C11C C11A Si1' 111.9(3)
C11F C11D C11E 122.8(8)
C11F C11D Si1' 121.5(7)
C11E C11D Si1' 113.6(6)
C11J C11X Si1' 115(2)
C11J C11X C11K 95(2)
Si1' C11X C11K 108(2)
C11I C11G C11H 110.9(3)
C11I C11G Si1' 115.4(3)
C11H C11G Si1' 113.0(3)
C21D Si2' C21A 108.72(15)
C21D Si2' C21G 109.38(15)
C21A Si2' C21G 113.20(13)
C21D Si2' C23 108.49(12)
C21A Si2' C23 110.66(11)
C21G Si2' C23 106.28(13)
C21B C21A C21C 109.9(2)
C21B C21A Si2' 113.2(2)
C21C C21A Si2' 113.7(2)
C21F C21D C21E 110.3(3)
C21F C21D Si2' 114.2(3)
C21E C21D Si2' 111.9(2)
C21H C21G C21I 110.4(3)
C21H C21G Si2' 114.7(2)
C21I C21G Si2' 112.8(3)

loop_
_geom_bond_atom_site_label_1
_geom_bond_atom_site_label_2
_geom_bond_distance
C1 O1 1.440(3)
C1 C2 1.512(3)
C1 C13 1.521(3)
C1 C8 1.607(3)
O1 C14 1.419(3)
C2 C3 1.360(3)
C2 C6 1.463(3)
C3 C4 1.504(3)
C3 Si2 1.888(2)
C4 O4 1.208(3)
C4 C5 1.523(4)
C5 C6 1.486(3)
C6 C7 1.320(3)
C7 C8 1.494(3)
C8 O8 1.432(3)
C8 C9 1.504(3)
O8 C14 1.428(3)
C9 C10 1.368(3)
C9 C12 1.430(3)
C10 C11 1.570(3)
C10 Si1 1.865(2)
C11 C12 1.541(3)
C12 C13 1.330(3)
C14 C1' 1.496(3)
C1' C6' 1.357(4)
C1' C2' 1.374(4)
C2' C3' 1.362(5)
C3' C4' 1.343(7)
C4' C5' 1.360(7)
C4' O4' 1.364(5)
O4' C7' 1.046(6)
C5' C6' 1.412(6)
Si1 C1G 1.881(3)
Si1 C1A 1.887(3)
Si1 C1D 1.890(3)
C1A C1C 1.527(4)
C1A C1B 1.539(4)
C1D C1F 1.520(5)
C1D C1E 1.523(5)
C1G C1I 1.524(5)
C1G C1H 1.535(5)
Si2 C2D 1.889(3)
Si2 C2G 1.894(3)
Si2 C2A 1.899(3)
C2A C2B 1.529(4)
C2A C2C 1.545(4)
C2D C2E 1.477(5)
C2D C2F 1.529(4)
C2G C2I 1.533(6)
C2G C2H 1.533(5)
C21 O21 1.432(3)
C21 C22 1.509(3)
C21 C33 1.523(3)
C21 C28 1.599(3)
O21 C34 1.418(3)
C22 C23 1.359(3)
C22 C26 1.460(3)
C23 C24 1.505(4)
C23 Si2' 1.899(2)
C24 O24 1.212(3)
C24 C25 1.517(4)
C25 C26 1.497(3)
C26 C27 1.319(3)
C27 C28 1.501(3)
C28 O28 1.429(3)
C28 C29 1.510(3)
O28 C34 1.430(3)
C29 C30 1.364(3)
C29 C32 1.423(3)
C30 C31 1.577(4)
C30 Si1' 1.870(3)
C31 C32 1.539(3)
C32 C33 1.325(3)
C34 C11' 1.499(4)
C11' C12' 1.367(4)
C11' C16' 1.384(4)
C12' C13' 1.394(4)
C13' C14' 1.372(4)
C14' O14' 1.368(4)
C14' C15' 1.371(4)
O14' C17' 1.386(5)
C15' C16' 1.369(4)
Si1' C11X 1.74(4)
Si1' C11G 1.890(3)
Si1' C11D 1.901(8)
Si1' C11A 1.905(4)
C11A C11B 1.489(7)
C11A C11C 1.518(6)
C11D C11F 1.308(15)
C11D C11E 1.528(11)
C11X C11J 1.65(3)
C11X C11K 1.69(4)
C11G C11I 1.502(5)
C11G C11H 1.548(5)
Si2' C21D 1.886(3)
Si2' C21A 1.896(3)
Si2' C21G 1.898(3)
C21A C21B 1.524(4)
C21A C21C 1.533(4)
C21D C21F 1.523(6)
C21D C21E 1.544(6)
C21G C21H 1.515(5)
C21G C21I 1.545(5)

loop_
_geom_torsion_atom_site_label_1
_geom_torsion_atom_site_label_2
_geom_torsion_atom_site_label_3
_geom_torsion_atom_site_label_4
_geom_torsion
C2 C1 O1 C14 137.00(17)
C13 C1 O1 C14 -86.6(2)
C8 C1 O1 C14 27.13(18)
O1 C1 C2 C3 71.4(3)
C13 C1 C2 C3 -62.6(3)
C8 C1 C2 C3 -179.0(3)
O1 C1 C2 C6 -109.75(18)
C13 C1 C2 C6 116.3(2)
C8 C1 C2 C6 -0.1(2)
C6 C2 C3 C4 -1.5(3)
C1 C2 C3 C4 177.3(2)
C6 C2 C3 Si2 179.38(18)
C1 C2 C3 Si2 -1.8(4)
C2 C3 C4 O4 -176.8(3)
Si2 C3 C4 O4 2.5(4)
C2 C3 C4 C5 3.1(3)
Si2 C3 C4 C5 -177.61(17)
O4 C4 C5 C6 176.5(3)
C3 C4 C5 C6 -3.4(3)
C3 C2 C6 C7 -179.90(19)
C1 C2 C6 C7 0.9(2)
C3 C2 C6 C5 -0.7(3)
C1 C2 C6 C5 -179.86(18)
C4 C5 C6 C7 -178.6(3)
C4 C5 C6 C2 2.5(2)
C2 C6 C7 C8 -1.4(3)
C5 C6 C7 C8 179.7(3)
C6 C7 C8 O8 113.2(2)
C6 C7 C8 C9 -111.1(2)
C6 C7 C8 C1 1.2(2)
O1 C1 C8 O8 -2.98(18)
C2 C1 C8 O8 -118.94(16)
C13 C1 C8 O8 116.13(17)
O1 C1 C8 C7 115.35(16)
C2 C1 C8 C7 -0.6(2)
C13 C1 C8 C7 -125.53(18)
O1 C1 C8 C9 -120.89(17)
C2 C1 C8 C9 123.16(17)
C13 C1 C8 C9 -1.8(2)
C7 C8 O8 C14 -134.95(18)
C9 C8 O8 C14 87.1(2)
C1 C8 O8 C14 -22.16(19)
O8 C8 C9 C10 73.4(5)
C7 C8 C9 C10 -62.0(6)
C1 C8 C9 C10 -176.1(5)
O8 C8 C9 C12 -107.7(2)
C7 C8 C9 C12 116.9(2)
C1 C8 C9 C12 2.8(2)
C12 C9 C10 C11 1.4(2)
C8 C9 C10 C11 -179.7(5)
C12 C9 C10 Si1 -178.0(2)
C8 C9 C10 Si1 1.0(7)
C9 C10 C11 C12 -1.26(19)
Si1 C10 C11 C12 178.1(2)
C10 C9 C12 C13 176.3(2)
C8 C9 C12 C13 -3.2(3)
C10 C9 C12 C11 -1.4(2)
C8 C9 C12 C11 179.1(2)
C10 C11 C12 C13 -173.7(6)
C10 C11 C12 C9 1.20(19)
C9 C12 C13 C1 1.9(3)
C11 C12 C13 C1 176.2(5)
O1 C1 C13 C12 112.0(2)
C2 C1 C13 C12 -114.9(2)
C8 C1 C13 C12 0.1(2)
C1 O1 C14 O8 -43.05(19)
C1 O1 C14 C1' -162.35(17)
C8 O8 C14 O1 41.0(2)
C8 O8 C14 C1' 162.51(18)
O1 C14 C1' C6' 9.0(4)
O8 C14 C1' C6' -107.9(3)
O1 C14 C1' C2' -170.2(2)
O8 C14 C1' C2' 72.9(3)
C6' C1' C2' C3' 2.8(5)
C14 C1' C2' C3' -177.9(3)
C1' C2' C3' C4' -1.5(6)
C2' C3' C4' C5' -1.1(7)
C2' C3' C4' O4' -179.4(4)
C3' C4' O4' C7' 112.8(13)
C5' C4' O4' C7' -65.4(14)
C3' C4' C5' C6' 2.4(7)
O4' C4' C5' C6' -179.3(4)
C2' C1' C6' C5' -1.5(6)
C14 C1' C6' C5' 179.3(3)
C4' C5' C6' C1' -1.1(7)
C9 C10 Si1 C1G 141.7(3)
C11 C10 Si1 C1G -37.3(3)
C9 C10 Si1 C1A 22.4(3)
C11 C10 Si1 C1A -156.7(3)
C9 C10 Si1 C1D -101.0(3)
C11 C10 Si1 C1D 79.9(3)
C10 Si1 C1A C1C 163.2(3)
C1G Si1 C1A C1C 45.0(3)
C1D Si1 C1A C1C -77.8(3)
C10 Si1 C1A C1B -71.7(2)
C1G Si1 C1A C1B 170.1(2)
C1D Si1 C1A C1B 47.3(2)
C10 Si1 C1D C1F -178.2(3)
C1G Si1 C1D C1F -60.6(3)
C1A Si1 C1D C1F 63.4(3)
C10 Si1 C1D C1E 51.7(3)
C1G Si1 C1D C1E 169.3(3)
C1A Si1 C1D C1E -66.7(3)
C10 Si1 C1G C1I -60.0(3)
C1A Si1 C1G C1I 56.8(3)
C1D Si1 C1G C1I -176.8(3)
C10 Si1 C1G C1H 66.2(3)
C1A Si1 C1G C1H -177.1(2)
C1D Si1 C1G C1H -50.6(3)
C2 C3 Si2 C2D -144.4(2)
C4 C3 Si2 C2D 36.6(2)
C2 C3 Si2 C2G 98.3(3)
C4 C3 Si2 C2G -80.7(2)
C2 C3 Si2 C2A -21.1(3)
C4 C3 Si2 C2A 159.86(19)
C3 Si2 C2A C2B -68.1(2)
C2D Si2 C2A C2B 52.2(2)
C2G Si2 C2A C2B 173.5(2)
C3 Si2 C2A C2C 165.2(2)
C2D Si2 C2A C2C -74.5(3)
C2G Si2 C2A C2C 46.8(3)
C3 Si2 C2D C2E -178.5(3)
C2G Si2 C2D C2E -61.6(3)
C2A Si2 C2D C2E 60.3(3)
C3 Si2 C2D C2F 49.2(3)
C2G Si2 C2D C2F 166.1(3)
C2A Si2 C2D C2F -72.0(3)
C3 Si2 C2G C2I 57.4(3)
C2D Si2 C2G C2I -59.5(3)
C2A Si2 C2G C2I 176.7(2)
C3 Si2 C2G C2H -69.7(3)
C2D Si2 C2G C2H 173.4(3)
C2A Si2 C2G C2H 49.6(3)
C22 C21 O21 C34 134.65(18)
C33 C21 O21 C34 -90.7(2)
C28 C21 O21 C34 24.07(19)
O21 C21 C22 C23 68.4(3)
C33 C21 C22 C23 -65.4(4)
C28 C21 C22 C23 178.8(3)
O21 C21 C22 C26 -110.86(19)
C33 C21 C22 C26 115.3(2)
C28 C21 C22 C26 -0.5(2)
C26 C22 C23 C24 -1.5(3)
C21 C22 C23 C24 179.3(3)
C26 C22 C23 Si2' 179.54(18)
C21 C22 C23 Si2' 0.3(4)
C22 C23 C24 O24 -178.0(3)
Si2' C23 C24 O24 1.2(4)
C22 C23 C24 C25 2.2(3)
Si2' C23 C24 C25 -178.60(17)
O24 C24 C25 C26 178.1(3)
C23 C24 C25 C26 -2.1(3)
C23 C22 C26 C27 -178.2(2)
C21 C22 C26 C27 1.3(3)
C23 C22 C26 C25 0.2(3)
C21 C22 C26 C25 179.67(18)
C24 C25 C26 C27 178.9(3)
C24 C25 C26 C22 1.2(3)
C22 C26 C27 C28 -1.6(3)
C25 C26 C27 C28 -179.3(3)
C26 C27 C28 O28 113.0(2)
C26 C27 C28 C29 -110.5(2)
C26 C27 C28 C21 1.2(2)
O21 C21 C28 O28 -2.24(19)
C22 C21 C28 O28 -117.91(17)
C33 C21 C28 O28 118.90(19)
O21 C21 C28 C27 115.31(18)
C22 C21 C28 C27 -0.4(2)
C33 C21 C28 C27 -123.6(2)
O21 C21 C28 C29 -122.46(18)
C22 C21 C28 C29 121.87(19)
C33 C21 C28 C29 -1.3(2)
C27 C28 O28 C34 -132.48(18)
C29 C28 O28 C34 90.3(2)
C21 C28 O28 C34 -20.2(2)
O28 C28 C29 C30 75.1(6)
C27 C28 C29 C30 -60.0(6)
C21 C28 C29 C30 -173.2(5)
O28 C28 C29 C32 -110.2(2)
C27 C28 C29 C32 114.7(2)
C21 C28 C29 C32 1.5(3)
C32 C29 C30 C31 0.5(3)
C28 C29 C30 C31 175.4(5)
C32 C29 C30 Si1' -177.5(3)
C28 C29 C30 Si1' -2.6(8)
C29 C30 C31 C32 -0.4(2)
Si1' C30 C31 C32 177.8(2)
C30 C29 C32 C33 176.5(3)
C28 C29 C32 C33 -1.2(4)
C30 C29 C32 C31 -0.5(3)
C28 C29 C32 C31 -178.1(2)
C30 C31 C32 C33 -173.0(7)
C30 C31 C32 C29 0.4(2)
C29 C32 C33 C21 0.2(4)
C31 C32 C33 C21 173.0(6)
O21 C21 C33 C32 114.1(2)
C22 C21 C33 C32 -113.9(3)
C28 C21 C33 C32 0.7(3)
C21 O21 C34 O28 -38.3(2)
C21 O21 C34 C11' -157.00(18)
C28 O28 C34 O21 36.7(2)
C28 O28 C34 C11' 156.69(17)
O21 C34 C11' C12' 173.7(2)
O28 C34 C11' C12' 57.0(3)
O21 C34 C11' C16' -6.7(3)
O28 C34 C11' C16' -123.4(3)
C16' C11' C12' C13' 1.0(4)
C34 C11' C12' C13' -179.4(2)
C11' C12' C13' C14' -0.9(4)
C12' C13' C14' O14' -179.1(3)
C12' C13' C14' C15' 0.2(4)
C15' C14' O14' C17' -171.6(4)
C13' C14' O14' C17' 7.8(5)
O14' C14' C15' C16' 179.7(3)
C13' C14' C15' C16' 0.3(5)
C14' C15' C16' C11' -0.2(5)
C12' C11' C16' C15' -0.5(4)
C34 C11' C16' C15' 179.9(3)
C29 C30 Si1' C11X -125.1(11)
C31 C30 Si1' C11X 57.6(11)
C29 C30 Si1' C11G 0.9(4)
C31 C30 Si1' C11G -176.3(3)
C29 C30 Si1' C11D -122.6(5)
C31 C30 Si1' C11D 60.1(5)
C29 C30 Si1' C11A 117.7(3)
C31 C30 Si1' C11A -59.5(3)
C11X Si1' C11A C11B -58.3(11)
C30 Si1' C11A C11B 68.1(4)
C11G Si1' C11A C11B -174.8(4)
C11D Si1' C11A C11B -47.5(6)
C11X Si1' C11A C11C 169.6(11)
C30 Si1' C11A C11C -64.0(3)
C11G Si1' C11A C11C 53.1(3)
C11D Si1' C11A C11C -179.6(5)
C11X Si1' C11D C11F -173(6)
C30 Si1' C11D C11F 16.8(17)
C11G Si1' C11D C11F -102.5(16)
C11A Si1' C11D C11F 134.1(16)
C11X Si1' C11D C11E -9(5)
C30 Si1' C11D C11E -178.9(7)
C11G Si1' C11D C11E 61.8(9)
C11A Si1' C11D C11E -61.7(9)
C30 Si1' C11X C11J -44(2)
C11G Si1' C11X C11J -169.2(18)
C11D Si1' C11X C11J -55(5)
C11A Si1' C11X C11J 76(2)
C30 Si1' C11X C11K 61(2)
C11G Si1' C11X C11K -65(2)
C11D Si1' C11X C11K 50(5)
C11A Si1' C11X C11K -179.8(19)
C11X Si1' C11G C11I 69.6(11)
C30 Si1' C11G C11I -61.2(3)
C11D Si1' C11G C11I 56.4(4)
C11A Si1' C11G C11I -178.1(3)
C11X Si1' C11G C11H -59.4(11)
C30 Si1' C11G C11H 169.7(3)
C11D Si1' C11G C11H -72.7(4)
C11A Si1' C11G C11H 52.8(3)
C22 C23 Si2' C21D 101.2(3)
C24 C23 Si2' C21D -77.7(2)
C22 C23 Si2' C21A -18.0(3)
C24 C23 Si2' C21A 163.12(19)
C22 C23 Si2' C21G -141.3(2)
C24 C23 Si2' C21G 39.8(2)
C21D Si2' C21A C21B 169.34(19)
C21G Si2' C21A C21B 47.6(2)
C23 Si2' C21A C21B -71.6(2)
C21D Si2' C21A C21C 43.0(3)
C21G Si2' C21A C21C -78.8(3)
C23 Si2' C21A C21C 162.0(2)
C21A Si2' C21D C21F -179.5(3)
C21G Si2' C21D C21F -55.4(3)
C23 Si2' C21D C21F 60.1(3)
C21A Si2' C21D C21E 54.3(3)
C21G Si2' C21D C21E 178.3(3)
C23 Si2' C21D C21E -66.1(3)
C21D Si2' C21G C21H 167.6(3)
C21A Si2' C21G C21H -71.0(3)
C23 Si2' C21G C21H 50.7(3)
C21D Si2' C21G C21I -64.7(3)
C21A Si2' C21G C21I 56.7(3)
C23 Si2' C21G C21I 178.3(2)
